data_1547934
loop_
_publ_author_name
'Lim, Ngiap-Kie'
'Weiss, Patrick'
'Li, Beryl X.'
'McCulley, Christina H.'
'Hare, Stephanie R.'
'Bensema, Bronwyn L.'
'Palazzo, Teresa A.'
'Tantillo, Dean J.'
'Zhang, Haiming'
'Gosselin, Francis'

_publ_section_title
;
 Synthesis of Highly Stereodefined Tetrasubstituted Acyclic All-Carbon
 Olefins via a Syn-Elimination Approach.
;
_journal_issue 22
_journal_name_full 'Organic letters'
_journal_page_first 6212
_journal_page_last 6215
_journal_paper_doi 10.1021/acs.orglett.7b03141
_journal_volume 19
_journal_year 2017
_chemical_absolute_configuration ad
_chemical_formula_sum 'C20 H19 Cl O S'
_chemical_formula_weight 342.86
_chemical_name_common 71452-12
_chemical_name_systematic gene836
_space_group.centring_type P

_space_group_crystal_system orthorhombic
_space_group_IT_number 19
_space_group_name_Hall 'P 2ac 2ab'
_space_group_name_H-M_alt 'P 21 21 21'
_symmetry_space_group_name_Hall 'P 2ac 2ab'
_symmetry_space_group_name_H-M 'P 21 21 21'
_atom_sites_solution_hydrogens geom
_atom_sites_solution_primary iterative
_atom_sites_solution_secondary difmap
_audit_creation_method SHELXL-2016/6
_cell_angle_alpha 90
_cell_angle_beta 90
_cell_angle_gamma 90
_cell_formula_units_Z 4
_cell_length_a 5.7370(3)
_cell_length_b 15.6229(7)
_cell_length_c 18.8695(8)
_cell_measurement_reflns_used 9908
_cell_measurement_temperature 100(2)
_cell_measurement_theta_max 25.29
_cell_measurement_theta_min 2.52
_cell_volume 1691.25(14)
_computing_cell_refinement 'Bruker SAINT'
_computing_data_collection 'Bruker APEX2'
_computing_data_reduction 'Bruker SAINT'
_computing_molecular_graphics ORTEP-32
_computing_publication_material WinGX
_computing_structure_refinement SHELXL-2016
_computing_structure_solution SHELXT-2014
_diffrn_ambient_temperature 100(2)
_diffrn_detector_area_resol_mean 8.366
_diffrn_measured_fraction_theta_full 1.000
_diffrn_measured_fraction_theta_max 1.000
_diffrn_measurement_device_type 'Bruker APEX-II CCD'
_diffrn_measurement_method '\f and \w scans'
_diffrn_radiation_type MoK\a
_diffrn_radiation_wavelength 0.71073
_diffrn_reflns_av_R_equivalents 0.0474
_diffrn_reflns_av_unetI/netI 0.0342
_diffrn_reflns_Laue_measured_fraction_full 1.000
_diffrn_reflns_Laue_measured_fraction_max 1.000
_diffrn_reflns_limit_h_max 6
_diffrn_reflns_limit_h_min -6
_diffrn_reflns_limit_k_max 17
_diffrn_reflns_limit_k_min -18
_diffrn_reflns_limit_l_max 22
_diffrn_reflns_limit_l_min -22
_diffrn_reflns_number 23234
_diffrn_reflns_point_group_measured_fraction_full 0.999
_diffrn_reflns_point_group_measured_fraction_max 0.997
_diffrn_reflns_theta_full 25.000
_diffrn_reflns_theta_max 25.347
_diffrn_reflns_theta_min 1.692
_diffrn_source 'microfocus sealed tube'
_exptl_absorpt_coefficient_mu 0.351
_exptl_absorpt_correction_T_max 0.928
_exptl_absorpt_correction_T_min 0.842
_exptl_absorpt_correction_type multi-scan
_exptl_absorpt_process_details SADABS
_exptl_crystal_colour colorless
_exptl_crystal_density_diffrn 1.347
_exptl_crystal_description blade
_exptl_crystal_F_000 720
_exptl_crystal_size_max 0.070
_exptl_crystal_size_mid 0.060
_exptl_crystal_size_min 0.040
_refine_diff_density_max 0.294
_refine_diff_density_min -0.177
_refine_diff_density_rms 0.044
_refine_ls_abs_structure_details
; 
 Flack x determined using 1063 quotients [(I+)-(I-)]/[(I+)+(I-)] 
 (Parsons, Flack and Wagner, Acta Cryst. B69 (2013) 249-259). 
;
_refine_ls_abs_structure_Flack -0.10(3)
_refine_ls_extinction_method none
_refine_ls_goodness_of_fit_ref 1.059
_refine_ls_hydrogen_treatment constr
_refine_ls_matrix_type full
_refine_ls_number_parameters 219
_refine_ls_number_reflns 3082
_refine_ls_number_restraints 0
_refine_ls_restrained_S_all 1.059
_refine_ls_R_factor_all 0.0389
_refine_ls_R_factor_gt 0.0341
_refine_ls_shift/su_max 0.000
_refine_ls_shift/su_mean 0.000
_refine_ls_structure_factor_coef Fsqd
_refine_ls_weighting_details 'w=1/[\s^2^(Fo^2^)+(0.0425P)^2^+0.2925P] where P=(Fo^2^+2Fc^2^)/3'
_refine_ls_weighting_scheme calc
_refine_ls_wR_factor_gt 0.0778
_refine_ls_wR_factor_ref 0.0796
_reflns_Friedel_coverage 0.702
_reflns_Friedel_fraction_full 0.998
_reflns_Friedel_fraction_max 0.994
_reflns_number_gt 2807
_reflns_number_total 3082
_reflns_threshold_expression 'I > 2\s(I)'
_cod_data_source_file ol7b03141_si_007.cif
_cod_data_source_block 71452-12
_cod_depositor_comments
;
The following automatic conversions were performed:

'_space_group.centring_type' value 'primitive' was replaced with the
value 'P' as specified in the replacement file
'/home/antanas/src/cod-tools/trunk/data/replacement-values/replacement_values.lst'.

Automatic conversion script
Id: cif_fix_values 5642 2017-10-24 12:04:52Z antanas 

 Adding full bibliography for 1547906--1547941.cif.
;
_cod_database_code 1547934
_shelx_shelxl_version_number 2016/6
_shelx_space_group_comment
; 
The symmetry employed for this shelxl refinement is uniquely defined 
by the following loop, which should always be used as a source of 
symmetry information in preference to the above space-group names. 
They are only intended as comments. 
;
_shelx_estimated_absorpt_t_min 0.976
_shelx_estimated_absorpt_t_max 0.986

loop_
_space_group_symop_operation_xyz
'x, y, z'
'-x+1/2, -y, z+1/2'
'-x, y+1/2, -z+1/2'
'x+1/2, -y+1/2, -z'

loop_
_atom_site_label
_atom_site_type_symbol
_atom_site_fract_x
_atom_site_fract_y
_atom_site_fract_z
_atom_site_U_iso_or_equiv
_atom_site_adp_type
_atom_site_occupancy
_atom_site_site_symmetry_order
_atom_site_calc_flag
_atom_site_refinement_flags_posn
_atom_site_refinement_flags_adp
_atom_site_refinement_flags_occupancy
_atom_site_disorder_assembly
_atom_site_disorder_group
C1 C 0.6424(5) 0.51071(17) 0.36333(14) 0.0162(6) Uani 1 1 d . . . . .
C2 C 0.8054(5) 0.53985(18) 0.30153(13) 0.0163(6) Uani 1 1 d . . . . .
H2 H 0.969096 0.525102 0.315090 0.020 Uiso 1 1 calc R U . . .
C3 C 0.7518(5) 0.49474(18) 0.23055(15) 0.0201(6) Uani 1 1 d . . . . .
H3A H 0.747870 0.432043 0.238053 0.024 Uiso 1 1 calc R U . . .
H3B H 0.596304 0.512865 0.213438 0.024 Uiso 1 1 calc R U . . .
C4 C 0.9350(6) 0.5162(2) 0.17463(15) 0.0279(7) Uani 1 1 d . . . . .
H4A H 0.930078 0.577665 0.164274 0.042 Uiso 1 1 calc R U . . .
H4B H 0.902537 0.483863 0.131240 0.042 Uiso 1 1 calc R U . . .
H4C H 1.089900 0.500923 0.192464 0.042 Uiso 1 1 calc R U . . .
C5 C 0.7911(5) 0.63641(19) 0.29397(14) 0.0173(6) Uani 1 1 d . . . . .
C6 C 0.9455(5) 0.69438(18) 0.32595(14) 0.0204(7) Uani 1 1 d . . . . .
H6 H 1.074281 0.676345 0.353861 0.025 Uiso 1 1 calc R U . A 1
C7 C 0.8970(18) 0.7779(6) 0.3140(5) 0.020(3) Uiso 0.665(4) 1 d . . P B 1
H7 H 0.985532 0.824439 0.332102 0.024 Uiso 0.665(4) 1 calc R U P B 1
C7A C 0.634(4) 0.7640(11) 0.2609(10) 0.041(8) Uiso 0.335(4) 1 d . . P B 2
H7A H 0.524772 0.801935 0.239596 0.049 Uiso 0.335(4) 1 calc R U P B 2
C8 C 0.6203(5) 0.67977(18) 0.25666(14) 0.0212(6) Uani 1 1 d . . . . .
H8 H 0.498805 0.652170 0.231213 0.025 Uiso 1 1 calc R U . B 1
C9 C 0.7067(5) 0.55908(17) 0.43177(14) 0.0170(6) Uani 1 1 d . . . . .
C10 C 0.9149(5) 0.54136(18) 0.46585(14) 0.0204(7) Uani 1 1 d . . . . .
H10 H 1.013443 0.497623 0.447785 0.024 Uiso 1 1 calc R U . . .
C11 C 0.9825(5) 0.58633(19) 0.52599(14) 0.0232(7) Uani 1 1 d . . . . .
H11 H 1.126354 0.573396 0.548532 0.028 Uiso 1 1 calc R U . . .
C12 C 0.8405(6) 0.64984(17) 0.55295(14) 0.0231(7) Uani 1 1 d . . . . .
H12 H 0.885547 0.680778 0.594071 0.028 Uiso 1 1 calc R U . . .
C13 C 0.6315(6) 0.66789(19) 0.51929(14) 0.0241(7) Uani 1 1 d . . . . .
H13 H 0.532922 0.711612 0.537342 0.029 Uiso 1 1 calc R U . . .
C14 C 0.5651(5) 0.62233(18) 0.45920(14) 0.0211(7) Uani 1 1 d . . . . .
H14 H 0.420801 0.634925 0.436820 0.025 Uiso 1 1 calc R U . . .
C15 C 0.6500(5) 0.41409(16) 0.37782(13) 0.0168(6) Uani 1 1 d . . . . .
C16 C 0.8353(5) 0.36141(17) 0.35957(14) 0.0182(6) Uani 1 1 d . . . . .
H16 H 0.968567 0.385547 0.337343 0.022 Uiso 1 1 calc R U . . .
C17 C 0.8296(5) 0.27400(17) 0.37320(14) 0.0198(6) Uani 1 1 d . . . . .
H17 H 0.956034 0.238429 0.359389 0.024 Uiso 1 1 calc R U . . .
C18 C 0.6382(5) 0.23952(16) 0.40704(13) 0.0189(6) Uani 1 1 d . . . . .
C19 C 0.4551(5) 0.29056(18) 0.42826(15) 0.0209(6) Uani 1 1 d . . . . .
H19 H 0.325412 0.266365 0.452334 0.025 Uiso 1 1 calc R U . . .
C20 C 0.4622(5) 0.37736(18) 0.41410(14) 0.0210(6) Uani 1 1 d . . . . .
H20 H 0.337140 0.412756 0.429300 0.025 Uiso 1 1 calc R U . . .
O1 O 0.4034(3) 0.52781(12) 0.34412(10) 0.0199(4) Uani 1 1 d . . . . .
H1 H 0.394394 0.576259 0.325020 0.030 Uiso 1 1 calc R U . . .
S1 S 0.6518(4) 0.78837(16) 0.26138(8) 0.0228(4) Uani 0.665(4) 1 d . . P B 1
S1A S 0.8695(9) 0.7969(3) 0.3090(2) 0.0247(10) Uani 0.335(4) 1 d . . P B 2
Cl1 Cl 0.62074(14) 0.12958(4) 0.42270(4) 0.0252(2) Uani 1 1 d . . . . .

loop_
_atom_site_aniso_label
_atom_site_aniso_U_11
_atom_site_aniso_U_22
_atom_site_aniso_U_33
_atom_site_aniso_U_23
_atom_site_aniso_U_13
_atom_site_aniso_U_12
C1 0.0119(14) 0.0190(14) 0.0178(13) -0.0016(11) -0.0001(12) 0.0036(12)
C2 0.0138(14) 0.0170(15) 0.0182(14) 0.0000(11) -0.0001(11) -0.0005(12)
C3 0.0225(16) 0.0190(16) 0.0188(14) -0.0014(12) -0.0013(12) -0.0013(12)
C4 0.036(2) 0.0247(17) 0.0229(15) -0.0032(13) 0.0060(14) -0.0059(14)
C5 0.0180(15) 0.0198(15) 0.0140(13) 0.0005(11) 0.0035(11) -0.0002(12)
C6 0.0207(16) 0.0229(17) 0.0178(14) 0.0017(12) -0.0012(12) 0.0008(13)
C8 0.0236(15) 0.0197(15) 0.0204(14) -0.0004(11) -0.0023(13) -0.0003(13)
C9 0.0168(14) 0.0169(14) 0.0175(14) 0.0026(11) 0.0042(12) -0.0019(12)
C10 0.0220(17) 0.0191(16) 0.0200(14) -0.0009(11) 0.0008(12) 0.0034(13)
C11 0.0200(17) 0.0275(19) 0.0221(16) 0.0040(13) -0.0029(13) -0.0030(13)
C12 0.0331(19) 0.0202(16) 0.0160(14) -0.0013(11) 0.0011(13) -0.0038(14)
C13 0.0311(18) 0.0189(15) 0.0223(14) -0.0008(12) 0.0046(14) 0.0050(14)
C14 0.0217(16) 0.0204(16) 0.0212(15) 0.0024(12) -0.0016(12) 0.0027(14)
C15 0.0182(15) 0.0162(14) 0.0159(13) -0.0008(11) -0.0021(12) -0.0026(12)
C16 0.0162(16) 0.0188(15) 0.0196(14) -0.0003(11) -0.0007(12) -0.0001(13)
C17 0.0192(17) 0.0182(15) 0.0220(14) 0.0001(12) -0.0023(13) 0.0026(13)
C18 0.0267(17) 0.0136(14) 0.0163(13) 0.0002(10) -0.0069(13) -0.0008(13)
C19 0.0208(15) 0.0224(17) 0.0194(14) 0.0028(12) 0.0018(12) -0.0033(13)
C20 0.0217(15) 0.0227(17) 0.0185(15) -0.0036(12) 0.0023(12) 0.0021(13)
O1 0.0150(10) 0.0196(11) 0.0252(10) 0.0032(8) -0.0030(8) 0.0025(8)
S1 0.0313(9) 0.0176(10) 0.0195(7) 0.0031(6) -0.0007(5) 0.0043(8)
S1A 0.037(2) 0.014(2) 0.0229(17) 0.0019(14) -0.0009(13) 0.0015(18)
Cl1 0.0360(4) 0.0159(4) 0.0239(4) 0.0018(3) -0.0020(3) -0.0021(3)

loop_
_atom_type_symbol
_atom_type_description
_atom_type_scat_dispersion_real
_atom_type_scat_dispersion_imag
_atom_type_scat_source
C C 0.0033 0.0016 'International Tables Vol C Tables 4.2.6.8 and 6.1.1.4'
H H 0.0000 0.0000 'International Tables Vol C Tables 4.2.6.8 and 6.1.1.4'
O O 0.0106 0.0060 'International Tables Vol C Tables 4.2.6.8 and 6.1.1.4'
S S 0.1246 0.1234 'International Tables Vol C Tables 4.2.6.8 and 6.1.1.4'
Cl Cl 0.1484 0.1585 'International Tables Vol C Tables 4.2.6.8 and 6.1.1.4'

loop_
_geom_angle_atom_site_label_1
_geom_angle_atom_site_label_2
_geom_angle_atom_site_label_3
_geom_angle
O1 C1 C15 104.7(2)
O1 C1 C9 110.3(2)
C15 C1 C9 109.0(2)
O1 C1 C2 109.1(2)
C15 C1 C2 113.7(2)
C9 C1 C2 109.8(2)
C5 C2 C3 111.2(2)
C5 C2 C1 109.1(2)
C3 C2 C1 113.3(2)
C5 C2 H2 107.7
C3 C2 H2 107.7
C1 C2 H2 107.7
C4 C3 C2 111.2(2)
C4 C3 H3A 109.4
C2 C3 H3A 109.4
C4 C3 H3B 109.4
C2 C3 H3B 109.4
H3A C3 H3B 108.0
C3 C4 H4A 109.5
C3 C4 H4B 109.5
H4A C4 H4B 109.5
C3 C4 H4C 109.5
H4A C4 H4C 109.5
H4B C4 H4C 109.5
C8 C5 C6 110.5(3)
C8 C5 C2 124.9(3)
C6 C5 C2 124.5(2)
C7 C6 C5 114.9(5)
C5 C6 S1A 111.5(3)
C7 C6 H6 122.5
C5 C6 H6 122.5
C6 C7 S1 110.7(7)
C6 C7 H7 124.6
S1 C7 H7 124.6
C8 C7A S1A 112.2(14)
C8 C7A H7A 123.9
S1A C7A H7A 123.9
C7A C8 C5 114.6(10)
C5 C8 S1 112.6(2)
C5 C8 H8 123.7
S1 C8 H8 123.7
C14 C9 C10 118.5(3)
C14 C9 C1 121.6(2)
C10 C9 C1 119.9(2)
C9 C10 C11 121.3(3)
C9 C10 H10 119.4
C11 C10 H10 119.4
C12 C11 C10 120.0(3)
C12 C11 H11 120.0
C10 C11 H11 120.0
C11 C12 C13 119.2(3)
C11 C12 H12 120.4
C13 C12 H12 120.4
C12 C13 C14 120.4(3)
C12 C13 H13 119.8
C14 C13 H13 119.8
C9 C14 C13 120.7(3)
C9 C14 H14 119.6
C13 C14 H14 119.6
C16 C15 C20 117.9(2)
C16 C15 C1 124.1(3)
C20 C15 C1 117.9(3)
C15 C16 C17 121.2(3)
C15 C16 H16 119.4
C17 C16 H16 119.4
C18 C17 C16 119.2(3)
C18 C17 H17 120.4
C16 C17 H17 120.4
C19 C18 C17 121.0(2)
C19 C18 Cl1 118.4(2)
C17 C18 Cl1 120.5(2)
C18 C19 C20 119.3(3)
C18 C19 H19 120.4
C20 C19 H19 120.4
C19 C20 C15 121.3(3)
C19 C20 H20 119.4
C15 C20 H20 119.4
C1 O1 H1 109.5
C8 S1 C7 91.3(3)
C6 S1A C7A 91.1(7)

loop_
_geom_bond_atom_site_label_1
_geom_bond_atom_site_label_2
_geom_bond_distance
C1 O1 1.443(3)
C1 C15 1.535(4)
C1 C9 1.541(4)
C1 C2 1.563(4)
C2 C5 1.518(4)
C2 C3 1.544(4)
C2 H2 1.0000
C3 C4 1.527(4)
C3 H3A 0.9900
C3 H3B 0.9900
C4 H4A 0.9800
C4 H4B 0.9800
C4 H4C 0.9800
C5 C8 1.384(4)
C5 C6 1.403(4)
C6 C7 1.353(9)
C6 S1A 1.691(6)
C6 H6 0.9500
C7 S1 1.730(10)
C7 H7 0.9500
C7A C8 1.321(17)
C7A S1A 1.71(2)
C7A H7A 0.9500
C8 S1 1.709(4)
C8 H8 0.9500
C9 C14 1.380(4)
C9 C10 1.385(4)
C10 C11 1.390(4)
C10 H10 0.9500
C11 C12 1.381(4)
C11 H11 0.9500
C12 C13 1.386(4)
C12 H12 0.9500
C13 C14 1.392(4)
C13 H13 0.9500
C14 H14 0.9500
C15 C16 1.388(4)
C15 C20 1.400(4)
C16 C17 1.390(4)
C16 H16 0.9500
C17 C18 1.380(4)
C17 H17 0.9500
C18 C19 1.378(4)
C18 Cl1 1.746(3)
C19 C20 1.383(4)
C19 H19 0.9500
C20 H20 0.9500
O1 H1 0.8400
